data_7158865
loop_
_publ_author_name
'Churchman, Luke R.'
'Salisbury, Lauren J.'
'De Voss, James Joseph'

_publ_section_title
;
 Synthesis of Obtusifoliol and Analogues as CYP51 Substrates
;
_journal_name_full 'Organic &amp; Biomolecular Chemistry'
_journal_paper_doi 10.1039/D2OB01307J
_journal_year 2022
_chemical_absolute_configuration rm
_chemical_formula_sum 'C30 H49 N'
_chemical_formula_weight 423.7
_space_group_IT_number 19
_space_group_name_Hall 'P 2ac 2ab'
_space_group_name_H-M_alt 'P 21 21 21'
_symmetry_cell_setting orthorhombic
_symmetry_Int_Tables_number 19
_symmetry_space_group_name_Hall 'P 2ac 2ab'
_symmetry_space_group_name_H-M 'P 21 21 21'
_atom_sites_solution_hydrogens geom
_audit_conform_dict_location ftp://ftp.iucr.org/pub/cif_core.dic
_audit_conform_dict_name cif_core.dic
_audit_conform_dict_version 2.4.5
_audit_creation_date 2021-12-13T11:22:30-00:00
_audit_creation_method 'WinGX routine CIF_UPDATE'
_audit_update_record
;
2022-01-12 deposited with the CCDC.	2022-08-25 downloaded from the CCDC.
;
_cell_angle_alpha 90
_cell_angle_beta 90
_cell_angle_gamma 90
_cell_formula_units_Z 4
_cell_length_a 7.5911(3)
_cell_length_b 15.4627(9)
_cell_length_c 22.8695(10)
_cell_measurement_reflns_used 2592
_cell_measurement_temperature 190(2)
_cell_measurement_theta_max 71.51
_cell_measurement_theta_min 4.82
_cell_measurement_wavelength 1.54184
_cell_volume 2684.4(2)
_computing_cell_refinement 'CrysalisPro (Agilent Technologies,     )'
_computing_data_collection 'CrysalisPro (Agilent Technologies,     )'
_computing_data_reduction 'CrysalisPro (Agilent Technologies,     )'
_computing_molecular_graphics 'Ortep for Windows (Farrugia, 2012)'
_computing_publication_material 'WinGX publication routines (Farrugia, 2012)'
_computing_structure_refinement 'SHELXL-2018/1 (Sheldrick, 2018)'
_diffrn_ambient_temperature 190(2)
_diffrn_detector 'CCD plate'
_diffrn_detector_area_resol_mean 8.02
_diffrn_measured_fraction_theta_full 1
_diffrn_measured_fraction_theta_max 1
_diffrn_measurement_device '\k-geometry diffractometer'
_diffrn_measurement_device_type 'Agilent Technologies Xcalibur, EosS2, Gemini ultra'
_diffrn_measurement_method '\w scans'
_diffrn_orient_matrix_UB_11 -0.049657
_diffrn_orient_matrix_UB_12 -0.072622
_diffrn_orient_matrix_UB_13 -0.043068
_diffrn_orient_matrix_UB_21 -0.189534
_diffrn_orient_matrix_UB_22 -0.000087
_diffrn_orient_matrix_UB_23 0.024131
_diffrn_orient_matrix_UB_31 -0.053243
_diffrn_orient_matrix_UB_32 0.068073
_diffrn_orient_matrix_UB_33 -0.045877
_diffrn_radiation_monochromator mirror
_diffrn_radiation_probe x-ray
_diffrn_radiation_type CuK\a
_diffrn_radiation_wavelength 1.54184
_diffrn_reflns_av_R_equivalents 0.0273
_diffrn_reflns_av_unetI/netI 0.0372
_diffrn_reflns_Laue_measured_fraction_full 1
_diffrn_reflns_Laue_measured_fraction_max 1
_diffrn_reflns_limit_h_max 7
_diffrn_reflns_limit_h_min -8
_diffrn_reflns_limit_k_max 17
_diffrn_reflns_limit_k_min -17
_diffrn_reflns_limit_l_max 24
_diffrn_reflns_limit_l_min -26
_diffrn_reflns_number 7994
_diffrn_reflns_point_group_measured_fraction_full 0.904
_diffrn_reflns_point_group_measured_fraction_max 0.904
_diffrn_reflns_reduction_process
;
 Scaled and merged with Sortav
 R.H. Blessing, (1987) Cryst. Rev. 1, 3-58
 R.H. Blessing, (1989) J. Appl. Cryst. 22, 396-397
;
_diffrn_reflns_theta_full 62.49
_diffrn_reflns_theta_max 62.49
_diffrn_reflns_theta_min 3.45
_diffrn_source 'fine-focus sealed X-ray tube'
_diffrn_standards_number 0
_exptl_absorpt_coefficient_mu 0.432
_exptl_absorpt_correction_T_max 1
_exptl_absorpt_correction_T_min 0.892
_exptl_absorpt_correction_type multi-scan
_exptl_absorpt_process_details
;
        CrysAlisPro 1.171.40.84a (Rigaku Oxford Diffraction, 2020)
        Empirical absorption correction using spherical harmonics,
        implemented in SCALE3 ABSPACK scaling algorithm.
;
_exptl_crystal_colour colourless
_exptl_crystal_density_diffrn 1.048
_exptl_crystal_density_method 'not measured'
_exptl_crystal_description prism
_exptl_crystal_F_000 944
_exptl_crystal_size_max 0.4
_exptl_crystal_size_mid 0.1
_exptl_crystal_size_min 0.1
_refine_diff_density_max 0.329
_refine_diff_density_min -0.198
_refine_diff_density_rms 0.034
_refine_ls_abs_structure_details
;
 Flack x determined using 1068 quotients [(I+)-(I-)]/[(I+)+(I-)]
 (Parsons, Flack and Wagner, Acta Cryst. B69 (2013) 249-259).
;
_refine_ls_abs_structure_Flack 0.2(7)
_refine_ls_extinction_method none
_refine_ls_goodness_of_fit_ref 1.036
_refine_ls_hydrogen_treatment constr
_refine_ls_matrix_type full
_refine_ls_number_constraints 0
_refine_ls_number_parameters 287
_refine_ls_number_reflns 3871
_refine_ls_number_restraints 0
_refine_ls_restrained_S_all 1.036
_refine_ls_R_factor_all 0.0613
_refine_ls_R_factor_gt 0.0538
_refine_ls_shift/su_max 0
_refine_ls_shift/su_mean 0
_refine_ls_structure_factor_coef Fsqd
_refine_ls_weighting_details 'w=1/[\s^2^(Fo^2^)+(0.0848P)^2^+0.3190P] where P=(Fo^2^+2Fc^2^)/3'
_refine_ls_weighting_scheme calc
_refine_ls_wR_factor_gt 0.1439
_refine_ls_wR_factor_ref 0.1519
_reflns_Friedel_coverage 0.574
_reflns_Friedel_fraction_full 0.775
_reflns_Friedel_fraction_max 0.775
_reflns_number_gt 3379
_reflns_number_total 3871
_reflns_threshold_expression 'I > 2\s(I)'
_cod_data_source_file d2ob01307j2.cif
_cod_data_source_block 2106lc3-90x
_cod_database_code 7158865
_shelx_shelxl_version_number 2018/1

loop_
_symmetry_equiv_pos_as_xyz
'x, y, z'
'-x+1/2, -y, z+1/2'
'-x, y+1/2, -z+1/2'
'x+1/2, -y+1/2, -z'

loop_
_atom_site_label
_atom_site_type_symbol
_atom_site_fract_x
_atom_site_fract_y
_atom_site_fract_z
_atom_site_U_iso_or_equiv
_atom_site_adp_type
_atom_site_occupancy
_atom_site_site_symmetry_order
_atom_site_calc_flag
_atom_site_refinement_flags_posn
_atom_site_refinement_flags_adp
_atom_site_refinement_flags_occupancy
_atom_site_disorder_assembly
_atom_site_disorder_group
C1 C 0.4458(4) 0.0576(3) 0.29820(15) 0.0568(8) Uani 1 1 d . . . . .
H1A H 0.431263 -0.004759 0.289773 0.068 Uiso 1 1 calc R U . . .
H1B H 0.338509 0.077415 0.318847 0.068 Uiso 1 1 calc R U . . .
C2 C 0.4601(6) 0.1065(3) 0.24014(17) 0.0732(11) Uani 1 1 d . . . . .
H2A H 0.503369 0.165846 0.247538 0.088 Uiso 1 1 calc R U . . .
H2B H 0.546319 0.076926 0.214523 0.088 Uiso 1 1 calc R U . . .
C3 C 0.2885(6) 0.1106(3) 0.21045(18) 0.0751(12) Uani 1 1 d . . . . .
C4 C 0.7643(5) -0.0675(3) 0.2988(2) 0.0725(11) Uani 1 1 d . . . . .
C5 C 0.7720(4) 0.0290(3) 0.31007(16) 0.0597(9) Uani 1 1 d . . . . .
H5 H 0.782143 0.056997 0.270788 0.072 Uiso 1 1 calc R U . . .
C6 C 0.9384(5) 0.0547(3) 0.3436(2) 0.0669(10) Uani 1 1 d . . . . .
H6A H 0.928264 0.035508 0.384794 0.08 Uiso 1 1 calc R U . . .
H6B H 1.041982 0.025663 0.326106 0.08 Uiso 1 1 calc R U . . .
C7 C 0.9641(5) 0.1519(3) 0.3417(2) 0.0684(10) Uani 1 1 d . . . . .
H7A H 1.054831 0.168467 0.370664 0.082 Uiso 1 1 calc R U . . .
H7B H 1.008021 0.168422 0.302458 0.082 Uiso 1 1 calc R U . . .
C8 C 0.7972(4) 0.2012(3) 0.35426(13) 0.0522(8) Uani 1 1 d . . . . .
C9 C 0.6368(4) 0.1653(2) 0.35259(14) 0.0502(8) Uani 1 1 d . . . . .
C10 C 0.6055(4) 0.0693(2) 0.33931(15) 0.0521(8) Uani 1 1 d . . . . .
C11 C 0.4722(4) 0.2163(3) 0.36859(16) 0.0578(9) Uani 1 1 d . . . . .
H11A H 0.410011 0.184253 0.399847 0.069 Uiso 1 1 calc R U . . .
H11B H 0.393869 0.21685 0.333988 0.069 Uiso 1 1 calc R U . . .
C12 C 0.4949(4) 0.3096(2) 0.38909(14) 0.0531(8) Uani 1 1 d . . . . .
H12A H 0.40765 0.321974 0.420177 0.064 Uiso 1 1 calc R U . . .
H12B H 0.470731 0.349143 0.355982 0.064 Uiso 1 1 calc R U . . .
C13 C 0.6803(4) 0.3275(2) 0.41262(13) 0.0479(7) Uani 1 1 d . . . . .
C14 C 0.8143(4) 0.2975(2) 0.36522(13) 0.0494(8) Uani 1 1 d . . . . .
C15 C 0.9885(4) 0.3313(3) 0.39107(15) 0.0550(8) Uani 1 1 d . . . . .
H15A H 1.078105 0.339247 0.360078 0.066 Uiso 1 1 calc R U . . .
H15B H 1.035242 0.290835 0.420833 0.066 Uiso 1 1 calc R U . . .
C16 C 0.9382(5) 0.4188(3) 0.41905(16) 0.0592(9) Uani 1 1 d . . . . .
H16A H 0.983615 0.467246 0.395074 0.071 Uiso 1 1 calc R U . . .
H16B H 0.989026 0.423453 0.458792 0.071 Uiso 1 1 calc R U . . .
C17 C 0.7338(5) 0.4222(2) 0.42203(13) 0.0526(8) Uani 1 1 d . . . . .
H17 H 0.692515 0.455414 0.387092 0.063 Uiso 1 1 calc R U . . .
C18 C 0.7044(4) 0.2758(2) 0.46972(13) 0.0540(8) Uani 1 1 d . . . . .
H18A H 0.689286 0.213977 0.461717 0.081 Uiso 1 1 calc R U . . .
H18B H 0.616353 0.294509 0.498404 0.081 Uiso 1 1 calc R U . . .
H18C H 0.822751 0.286069 0.485344 0.081 Uiso 1 1 calc R U . . .
C19 C 0.5579(5) 0.0223(3) 0.39659(16) 0.0633(9) Uani 1 1 d . . . . .
H19A H 0.660367 0.021965 0.42266 0.095 Uiso 1 1 calc R U . . .
H19B H 0.523155 -0.037377 0.387838 0.095 Uiso 1 1 calc R U . . .
H19C H 0.459932 0.052346 0.415697 0.095 Uiso 1 1 calc R U . . .
C20 C 0.6648(5) 0.4700(3) 0.47667(15) 0.0593(9) Uani 1 1 d . . . . .
H20 H 0.710874 0.438845 0.511816 0.071 Uiso 1 1 calc R U . . .
C21 C 0.4640(6) 0.4691(3) 0.48024(19) 0.0767(12) Uani 1 1 d . . . . .
H21A H 0.414572 0.490042 0.443265 0.115 Uiso 1 1 calc R U . . .
H21B H 0.425389 0.506821 0.512223 0.115 Uiso 1 1 calc R U . . .
H21C H 0.423133 0.40999 0.487527 0.115 Uiso 1 1 calc R U . . .
C22 C 0.7376(6) 0.5625(3) 0.47850(16) 0.0679(10) Uani 1 1 d . . . . .
H22A H 0.697117 0.593526 0.443073 0.081 Uiso 1 1 calc R U . . .
H22B H 0.867759 0.559756 0.476935 0.081 Uiso 1 1 calc R U . . .
C23 C 0.6838(6) 0.6153(3) 0.53241(17) 0.0694(10) Uani 1 1 d . . . . .
H23A H 0.554803 0.624595 0.531328 0.083 Uiso 1 1 calc R U . . .
H23B H 0.710796 0.581173 0.567904 0.083 Uiso 1 1 calc R U . . .
C24 C 0.7723(9) 0.7009(3) 0.53728(19) 0.0873(14) Uani 1 1 d . . . . .
H24A H 0.754896 0.733201 0.500343 0.105 Uiso 1 1 calc R U . . .
H24B H 0.900408 0.691706 0.542413 0.105 Uiso 1 1 calc R U . . .
C25 C 0.7024(9) 0.7567(3) 0.5891(2) 0.0921(15) Uani 1 1 d . . . . .
H25 H 0.570782 0.753827 0.589131 0.111 Uiso 1 1 calc R U . . .
C26 C 0.7703(11) 0.7195(4) 0.6472(2) 0.107(2) Uani 1 1 d . . . . .
H26A H 0.728638 0.659888 0.651667 0.16 Uiso 1 1 calc R U . . .
H26B H 0.726268 0.754718 0.679688 0.16 Uiso 1 1 calc R U . . .
H26C H 0.899434 0.720214 0.647306 0.16 Uiso 1 1 calc R U . . .
C27 C 0.7550(11) 0.8465(4) 0.5830(3) 0.125(2) Uani 1 1 d . . . . .
H27A H 0.883546 0.849988 0.579813 0.187 Uiso 1 1 calc R U . . .
H27B H 0.715964 0.879152 0.617412 0.187 Uiso 1 1 calc R U . . .
H27C H 0.701024 0.871064 0.547826 0.187 Uiso 1 1 calc R U . . .
C28 C 0.7278(7) -0.0979(4) 0.2444(3) 0.1001(17) Uani 1 1 d . . . . .
H28A H 0.730801 -0.158305 0.236899 0.12 Uiso 1 1 calc R U . . .
H28B H 0.69919 -0.058733 0.213787 0.12 Uiso 1 1 calc R U . . .
C29 C 0.8078(9) -0.1289(4) 0.3448(3) 0.110(2) Uani 1 1 d . . . . .
H29A H 0.782592 -0.18775 0.331328 0.166 Uiso 1 1 calc R U . . .
H29B H 0.73685 -0.116286 0.379614 0.166 Uiso 1 1 calc R U . . .
H29C H 0.933086 -0.123944 0.354571 0.166 Uiso 1 1 calc R U . . .
C30 C 0.7894(5) 0.3433(3) 0.30539(14) 0.0615(9) Uani 1 1 d . . . . .
H30A H 0.873141 0.319524 0.277016 0.092 Uiso 1 1 calc R U . . .
H30B H 0.810353 0.405454 0.309983 0.092 Uiso 1 1 calc R U . . .
H30C H 0.668887 0.333813 0.291396 0.092 Uiso 1 1 calc R U . . .
N1 N 0.1572(7) 0.1137(4) 0.1887(2) 0.1124(17) Uani 1 1 d . . . . .

loop_
_atom_site_aniso_label
_atom_site_aniso_U_11
_atom_site_aniso_U_22
_atom_site_aniso_U_33
_atom_site_aniso_U_23
_atom_site_aniso_U_13
_atom_site_aniso_U_12
C1 0.0375(15) 0.078(2) 0.0548(18) -0.0100(17) -0.0014(15) -0.0050(16)
C2 0.065(2) 0.100(3) 0.054(2) -0.004(2) -0.0086(19) -0.010(2)
C3 0.076(3) 0.089(3) 0.060(2) -0.017(2) -0.014(2) 0.012(2)
C4 0.0407(17) 0.093(3) 0.084(3) -0.030(2) -0.0033(18) 0.0012(18)
C5 0.0388(17) 0.083(2) 0.0575(18) -0.0168(18) -0.0011(16) -0.0032(16)
C6 0.0321(16) 0.082(2) 0.086(3) -0.022(2) -0.0028(17) 0.0060(16)
C7 0.0344(17) 0.089(3) 0.082(3) -0.019(2) 0.0016(17) -0.0054(17)
C8 0.0350(16) 0.078(2) 0.0436(15) -0.0062(16) -0.0006(13) -0.0039(15)
C9 0.0342(16) 0.076(2) 0.0405(15) -0.0017(15) 0.0005(12) -0.0004(15)
C10 0.0353(16) 0.074(2) 0.0469(16) -0.0062(16) -0.0005(13) -0.0034(15)
C11 0.0333(15) 0.080(2) 0.0607(19) -0.0054(18) 0.0011(14) -0.0029(15)
C12 0.0358(15) 0.075(2) 0.0483(17) -0.0024(16) -0.0008(14) 0.0008(15)
C13 0.0374(16) 0.0675(19) 0.0387(14) 0.0000(14) -0.0005(13) -0.0018(14)
C14 0.0350(15) 0.075(2) 0.0384(14) -0.0005(15) 0.0003(12) -0.0067(15)
C15 0.0395(16) 0.078(2) 0.0470(16) -0.0002(16) 0.0047(14) -0.0086(16)
C16 0.0486(18) 0.081(2) 0.0483(17) -0.0012(17) -0.0028(15) -0.0149(17)
C17 0.0509(18) 0.067(2) 0.0401(14) 0.0024(14) -0.0022(14) -0.0027(16)
C18 0.0446(17) 0.076(2) 0.0416(15) 0.0007(16) 0.0013(14) -0.0030(16)
C19 0.055(2) 0.078(2) 0.057(2) 0.0027(18) 0.0009(17) -0.0019(18)
C20 0.058(2) 0.073(2) 0.0465(17) -0.0035(17) 0.0015(15) -0.0026(18)
C21 0.070(3) 0.089(3) 0.071(2) -0.016(2) 0.012(2) 0.002(2)
C22 0.076(3) 0.075(2) 0.0522(18) -0.0021(17) 0.0040(19) 0.000(2)
C23 0.080(3) 0.073(2) 0.0557(19) -0.0048(18) -0.0010(19) 0.002(2)
C24 0.125(4) 0.073(3) 0.064(2) -0.003(2) 0.008(3) -0.005(3)
C25 0.121(4) 0.080(3) 0.075(3) -0.011(2) 0.001(3) -0.012(3)
C26 0.166(6) 0.089(3) 0.065(2) -0.013(2) -0.009(3) -0.002(4)
C27 0.159(7) 0.091(4) 0.125(5) -0.001(3) 0.037(5) 0.000(4)
C28 0.075(3) 0.118(4) 0.107(4) -0.057(3) -0.004(3) -0.001(3)
C29 0.106(4) 0.090(3) 0.135(5) -0.035(4) -0.023(4) 0.012(3)
C30 0.057(2) 0.085(2) 0.0422(16) 0.0007(17) 0.0016(16) -0.0064(18)
N1 0.098(3) 0.149(4) 0.090(3) -0.017(3) -0.043(3) 0.037(3)

loop_
_atom_type_symbol
_atom_type_description
_atom_type_scat_dispersion_real
_atom_type_scat_dispersion_imag
_atom_type_scat_source
C C 0.0181 0.0091 'International Tables Vol C Tables 4.2.6.8 and 6.1.1.4'
H H 0 0 'International Tables Vol C Tables 4.2.6.8 and 6.1.1.4'
N N 0.0311 0.018 'International Tables Vol C Tables 4.2.6.8 and 6.1.1.4'

loop_
_geom_angle_atom_site_label_1
_geom_angle_atom_site_label_2
_geom_angle_atom_site_label_3
_geom_angle
_geom_angle_site_symmetry_1
_geom_angle_site_symmetry_3
_geom_angle_publ_flag
C2 C1 C10 114.5(3) . . ?
C3 C2 C1 111.1(4) . . ?
N1 C3 C2 179.0(5) . . ?
C28 C4 C29 118.9(5) . . ?
C28 C4 C5 120.3(5) . . ?
C29 C4 C5 120.6(4) . . ?
C4 C5 C6 111.9(3) . . ?
C4 C5 C10 115.8(3) . . ?
C6 C5 C10 110.5(3) . . ?
C7 C6 C5 110.4(3) . . ?
C8 C7 C6 112.8(3) . . ?
C9 C8 C7 123.3(3) . . ?
C9 C8 C14 119.4(3) . . ?
C7 C8 C14 117.2(3) . . ?
C8 C9 C11 121.6(3) . . ?
C8 C9 C10 123.3(3) . . ?
C11 C9 C10 115.0(3) . . ?
C9 C10 C19 108.9(3) . . ?
C9 C10 C1 110.8(3) . . ?
C19 C10 C1 106.2(3) . . ?
C9 C10 C5 110.2(3) . . ?
C19 C10 C5 111.5(3) . . ?
C1 C10 C5 109.2(3) . . ?
C9 C11 C12 118.1(3) . . ?
C11 C12 C13 112.4(3) . . ?
C12 C13 C17 117.6(3) . . ?
C12 C13 C18 108.2(3) . . ?
C17 C13 C18 110.1(3) . . ?
C12 C13 C14 107.6(3) . . ?
C17 C13 C14 102.1(3) . . ?
C18 C13 C14 111.0(3) . . ?
C8 C14 C15 118.1(3) . . ?
C8 C14 C30 107.0(3) . . ?
C15 C14 C30 106.7(3) . . ?
C8 C14 C13 110.6(3) . . ?
C15 C14 C13 101.1(2) . . ?
C30 C14 C13 113.5(3) . . ?
C14 C15 C16 104.1(3) . . ?
C15 C16 C17 107.1(3) . . ?
C13 C17 C20 118.7(3) . . ?
C13 C17 C16 103.0(3) . . ?
C20 C17 C16 113.0(3) . . ?
C21 C20 C22 111.5(4) . . ?
C21 C20 C17 112.2(3) . . ?
C22 C20 C17 110.3(3) . . ?
C20 C22 C23 115.0(3) . . ?
C24 C23 C22 114.4(4) . . ?
C23 C24 C25 113.3(4) . . ?
C27 C25 C26 110.3(5) . . ?
C27 C25 C24 111.3(5) . . ?
C26 C25 C24 109.6(5) . . ?

loop_
_geom_bond_atom_site_label_1
_geom_bond_atom_site_label_2
_geom_bond_distance
_geom_bond_site_symmetry_2
_geom_bond_publ_flag
C1 C2 1.531(5) . ?
C1 C10 1.545(5) . ?
C2 C3 1.470(6) . ?
C3 N1 1.115(6) . ?
C4 C28 1.358(6) . ?
C4 C29 1.456(8) . ?
C4 C5 1.516(6) . ?
C5 C6 1.530(5) . ?
C5 C10 1.559(5) . ?
C6 C7 1.517(6) . ?
C7 C8 1.507(5) . ?
C8 C9 1.339(5) . ?
C8 C14 1.515(5) . ?
C9 C11 1.523(5) . ?
C9 C10 1.534(5) . ?
C10 C19 1.541(5) . ?
C11 C12 1.527(5) . ?
C12 C13 1.532(4) . ?
C13 C17 1.536(5) . ?
C13 C18 1.542(4) . ?
C13 C14 1.557(4) . ?
C14 C15 1.540(4) . ?
C14 C30 1.552(5) . ?
C15 C16 1.546(6) . ?
C16 C17 1.554(5) . ?
C17 C20 1.543(5) . ?
C20 C21 1.527(6) . ?
C20 C22 1.534(6) . ?
C22 C23 1.534(5) . ?
C23 C24 1.488(6) . ?
C24 C25 1.558(7) . ?
C25 C27 1.452(7) . ?
C25 C26 1.538(7) . ?
